data_4339537
loop_
_publ_author_name
'Sanyal, Anasuya'
'Chatterjee, Sudipta'
'Casti\~neiras, Alfonso'
'Sarkar, Biprajit'
'Singh, Priti'
'Fiedler, Jan'
'Z\'alis, Stanislav'
'Kaim, Wolfgang'
'Goswami, Sreebrata'

_publ_section_title
;
 Singlet diradical complexes of chromium, molybdenum, and tungsten with
 azo anion radical ligands from M(CO)6 precursors.
;
_journal_issue 21
_journal_name_full 'Inorganic chemistry'
_journal_page_first 8584
_journal_page_last 8593
_journal_paper_doi 10.1021/ic700584x
_journal_volume 46
_journal_year 2007
_chemical_formula_moiety 'C34 H26 N8 W'
_chemical_formula_sum 'C34 H26 N8 W'
_chemical_formula_weight 730.48
_chemical_name_systematic
;
 ?
;
_space_group_IT_number 2
_symmetry_cell_setting triclinic
_symmetry_space_group_name_Hall '-P 1'
_symmetry_space_group_name_H-M 'P -1'
_atom_sites_solution_hydrogens geom
_atom_sites_solution_primary direct
_atom_sites_solution_secondary difmap
_audit_creation_method SHELXL-97
_cell_angle_alpha 90.058(2)
_cell_angle_beta 104.629(2)
_cell_angle_gamma 89.990(2)
_cell_formula_units_Z 4
_cell_length_a 10.4134(14)
_cell_length_b 17.031(2)
_cell_length_c 16.337(2)
_cell_measurement_temperature 293(2)
_cell_volume 2803.4(6)
_computing_cell_refinement 'Bruker SMART'
_computing_data_collection 'Bruker SMART APEX'
_computing_data_reduction 'Bruker SAINT PLUS'
_computing_molecular_graphics ORTEP
_computing_publication_material 'WinGX publication routines (Farrugia, 1999)'
_computing_structure_refinement 'SHELXL-97 (Sheldrick, 1997)'
_computing_structure_solution 'SIR97(Altomare, et. al. 1999)'
_diffrn_ambient_temperature 293(2)
_diffrn_measured_fraction_theta_full 0.953
_diffrn_measured_fraction_theta_max 0.953
_diffrn_measurement_device_type 'CCD area detector'
_diffrn_measurement_method 'phi and omega scans'
_diffrn_radiation_monochromator graphite
_diffrn_radiation_source 'fine-focus sealed tube'
_diffrn_radiation_type MoK\a
_diffrn_radiation_wavelength 0.71073
_diffrn_reflns_av_R_equivalents 0.0168
_diffrn_reflns_av_sigmaI/netI 0.0344
_diffrn_reflns_limit_h_max 13
_diffrn_reflns_limit_h_min -8
_diffrn_reflns_limit_k_max 22
_diffrn_reflns_limit_k_min -22
_diffrn_reflns_limit_l_max 21
_diffrn_reflns_limit_l_min -21
_diffrn_reflns_number 18772
_diffrn_reflns_theta_full 28.30
_diffrn_reflns_theta_max 28.30
_diffrn_reflns_theta_min 2.02
_exptl_absorpt_coefficient_mu 4.161
_exptl_absorpt_correction_type none
_exptl_absorpt_process_details SADABS
_exptl_crystal_density_diffrn 1.731
_exptl_crystal_density_method 'not measured'
_exptl_crystal_F_000 1440
_exptl_crystal_size_max 0.21
_exptl_crystal_size_mid 0.20
_exptl_crystal_size_min 0.13
_refine_diff_density_max 1.583
_refine_diff_density_min -0.883
_refine_diff_density_rms 0.125
_refine_ls_extinction_method none
_refine_ls_goodness_of_fit_ref 1.047
_refine_ls_hydrogen_treatment mixed
_refine_ls_matrix_type full
_refine_ls_number_parameters 775
_refine_ls_number_reflns 13278
_refine_ls_number_restraints 0
_refine_ls_restrained_S_all 1.047
_refine_ls_R_factor_all 0.0306
_refine_ls_R_factor_gt 0.0258
_refine_ls_shift/su_max 0.002
_refine_ls_shift/su_mean 0.001
_refine_ls_structure_factor_coef Fsqd
_refine_ls_weighting_details 'calc w=1/[\s^2^(Fo^2^)+(0.0402P)^2^+0.0000P] where P=(Fo^2^+2Fc^2^)/3'
_refine_ls_weighting_scheme calc
_refine_ls_wR_factor_gt 0.0675
_refine_ls_wR_factor_ref 0.0697
_reflns_number_gt 11572
_reflns_number_total 13278
_reflns_threshold_expression >2sigma(I)
_cod_data_source_file ic700584x-file003.cif
_cod_data_source_block 22deca
_cod_depositor_comments
;
The following automatic conversions were performed:

'_symmetry_cell_setting' value 'Triclinic' changed to 'triclinic'
according to
/usr/data/users/saulius/automatic-downloads/retrospective/ACS/lib/dictionaries/cif_core.dic
dictionary named 'cif_core.dic' version 2.4.2 from 2011-04-26.

Automatic conversion script
Id: cif_fix_values 2281 2013-09-26 08:29:07Z andrius 
;
_cod_original_cell_volume 2803.4(7)
_cod_original_sg_symbol_H-M P-1(no.2)
_cod_database_code 4339537

loop_
_symmetry_equiv_pos_as_xyz
'x, y, z'
'-x, -y, -z'

loop_
_atom_site_label
_atom_site_type_symbol
_atom_site_fract_x
_atom_site_fract_y
_atom_site_fract_z
_atom_site_U_iso_or_equiv
_atom_site_adp_type
_atom_site_occupancy
_atom_site_symmetry_multiplicity
_atom_site_calc_flag
_atom_site_refinement_flags
W1 W 0.019778(11) 0.089845(6) 0.250449(7) 0.01161(4) Uani 1 1 d .
W2 W 0.980194(11) 0.589837(6) 0.249542(7) 0.01161(4) Uani 1 1 d .
N6 N -0.2635(2) 0.14105(14) 0.17480(15) 0.0135(5) Uani 1 1 d .
N5 N -0.1106(2) 0.05642(14) 0.13713(15) 0.0127(5) Uani 1 1 d .
N5A N 1.1104(2) 0.55675(14) 0.36299(15) 0.0123(5) Uani 1 1 d .
N6A N 1.2632(2) 0.64090(14) 0.32499(16) 0.0137(5) Uani 1 1 d .
C30A C 1.2377(3) 0.58897(17) 0.37913(18) 0.0137(6) Uani 1 1 d .
N1A N 1.0310(2) 0.50187(14) 0.18324(15) 0.0121(5) Uani 1 1 d .
C30 C -0.2377(3) 0.08896(17) 0.12116(19) 0.0133(6) Uani 1 1 d .
N1 N -0.0313(2) 0.00200(14) 0.31672(15) 0.0128(5) Uani 1 1 d .
N4 N 0.1607(3) 0.13504(14) 0.19153(15) 0.0138(5) Uani 1 1 d .
N3A N 0.7088(2) 0.52758(14) 0.25356(16) 0.0141(5) Uani 1 1 d .
N4A N 0.8396(2) 0.63497(14) 0.30834(15) 0.0128(5) Uani 1 1 d .
N3 N 0.2911(2) 0.02744(14) 0.24619(15) 0.0136(5) Uani 1 1 d .
N8A N 0.9287(2) 0.67661(14) 0.16382(15) 0.0130(5) Uani 1 1 d .
N2A N 0.8226(2) 0.51519(14) 0.22911(15) 0.0116(5) Uani 1 1 d .
N2 N 0.1772(2) 0.01525(14) 0.27076(15) 0.0121(5) Uani 1 1 d .
N7A N 1.1493(2) 0.65267(14) 0.26329(15) 0.0123(5) Uani 1 1 d .
C13 C 0.2809(3) 0.09516(17) 0.20536(18) 0.0130(6) Uani 1 1 d .
C24A C 1.0286(3) 0.72544(16) 0.14873(18) 0.0131(6) Uani 1 1 d .
N8 N 0.0714(2) 0.17664(14) 0.33632(15) 0.0130(5) Uani 1 1 d .
N7 N -0.1486(2) 0.15270(14) 0.23683(15) 0.0123(5) Uani 1 1 d .
C24 C -0.0290(3) 0.22516(16) 0.35084(18) 0.0134(6) Uani 1 1 d .
C13A C 0.7191(3) 0.59520(17) 0.29490(18) 0.0132(6) Uani 1 1 d .
C7A C 0.9414(3) 0.44007(16) 0.15533(18) 0.0122(6) Uani 1 1 d .
C29A C 1.1546(3) 0.71057(16) 0.20274(18) 0.0119(6) Uani 1 1 d .
C14 C 0.3879(3) 0.12724(18) 0.17722(19) 0.0169(6) Uani 1 1 d .
H14 H 0.4681 0.1003 0.1871 0.020 Uiso 1 1 calc R
C29 C -0.1549(3) 0.21058(17) 0.29732(19) 0.0135(6) Uani 1 1 d .
C18 C 0.2062(3) 0.19778(18) 0.37361(18) 0.0144(6) Uani 1 1 d .
C14A C 0.6125(3) 0.62722(18) 0.32303(18) 0.0156(6) Uani 1 1 d .
H14A H 0.5324 0.6002 0.3132 0.019 Uiso 1 1 calc R
C18A C 0.7934(3) 0.69741(17) 0.12622(18) 0.0137(6) Uani 1 1 d .
C12A C 0.8241(3) 0.44640(16) 0.18171(18) 0.0134(6) Uani 1 1 d .
C8 C 0.0411(3) -0.12301(17) 0.39518(19) 0.0153(6) Uani 1 1 d .
H8 H -0.0352 -0.1274 0.4146 0.018 Uiso 1 1 calc R
C12 C 0.1754(3) -0.05368(17) 0.31792(18) 0.0134(6) Uani 1 1 d .
C9A C 0.8575(3) 0.32007(17) 0.08390(19) 0.0177(6) Uani 1 1 d .
H9A H 0.8668 0.2779 0.0497 0.021 Uiso 1 1 calc R
C11 C 0.2737(3) -0.11038(17) 0.33765(19) 0.0142(6) Uani 1 1 d .
H11 H 0.3503 -0.1060 0.3186 0.017 Uiso 1 1 calc R
C8A C 0.9579(3) 0.37684(17) 0.10482(19) 0.0156(6) Uani 1 1 d .
H8A H 1.0342 0.3724 0.0854 0.019 Uiso 1 1 calc R
C23A C 0.7433(3) 0.76916(19) 0.1459(2) 0.0219(7) Uani 1 1 d .
H23A H 0.7992 0.8050 0.1805 0.026 Uiso 1 1 calc R
C7 C 0.0588(3) -0.05976(17) 0.34434(18) 0.0135(6) Uani 1 1 d .
C1A C 1.1572(3) 0.49849(16) 0.16261(19) 0.0133(6) Uani 1 1 d .
C28A C 1.2655(3) 0.75203(17) 0.19423(19) 0.0158(6) Uani 1 1 d .
H28A H 1.3489 0.7410 0.2290 0.019 Uiso 1 1 calc R
C1 C -0.1574(3) -0.00135(16) 0.33717(18) 0.0127(6) Uani 1 1 d .
C25A C 1.0147(3) 0.78347(17) 0.08739(19) 0.0159(6) Uani 1 1 d .
H25A H 0.9319 0.7940 0.0514 0.019 Uiso 1 1 calc R
C27A C 1.2497(3) 0.80992(17) 0.1332(2) 0.0179(6) Uani 1 1 d .
H27A H 1.3229 0.8386 0.1276 0.021 Uiso 1 1 calc R
C34 C -0.0879(3) -0.00092(17) 0.08350(19) 0.0160(6) Uani 1 1 d .
H34 H -0.0041 -0.0238 0.0948 0.019 Uiso 1 1 calc R
C33 C -0.1819(3) -0.02589(18) 0.0146(2) 0.0193(6) Uani 1 1 d .
H33 H -0.1628 -0.0655 -0.0197 0.023 Uiso 1 1 calc R
C34A C 1.0872(3) 0.49887(17) 0.41643(19) 0.0160(6) Uani 1 1 d .
H34A H 1.0036 0.4758 0.4050 0.019 Uiso 1 1 calc R
C10A C 0.7452(3) 0.32604(18) 0.11344(19) 0.0176(6) Uani 1 1 d .
H10A H 0.6809 0.2870 0.1003 0.021 Uiso 1 1 calc R
C11A C 0.7265(3) 0.38931(17) 0.16249(19) 0.0148(6) Uani 1 1 d .
H11A H 0.6502 0.3933 0.1820 0.018 Uiso 1 1 calc R
C4A C 1.4041(3) 0.50003(19) 0.1270(2) 0.0203(7) Uani 1 1 d .
H4A H 1.4870 0.5012 0.1153 0.024 Uiso 1 1 calc R
C15 C 0.3739(3) 0.19704(19) 0.13599(19) 0.0190(6) Uani 1 1 d .
H15 H 0.4442 0.2184 0.1178 0.023 Uiso 1 1 calc R
C26 C -0.1255(3) 0.32581(17) 0.41936(19) 0.0165(6) Uani 1 1 d .
H26 H -0.1163 0.3654 0.4597 0.020 Uiso 1 1 calc R
C9 C 0.1424(3) -0.17966(17) 0.4158(2) 0.0178(6) Uani 1 1 d .
H9 H 0.1330 -0.2218 0.4500 0.021 Uiso 1 1 calc R
C27 C -0.2501(3) 0.31015(17) 0.36695(19) 0.0173(6) Uani 1 1 d .
H27 H -0.3234 0.3387 0.3728 0.021 Uiso 1 1 calc R
C28 C -0.2656(3) 0.25176(18) 0.30566(19) 0.0159(6) Uani 1 1 d .
H28 H -0.3490 0.2405 0.2708 0.019 Uiso 1 1 calc R
C10 C 0.2549(3) -0.17416(17) 0.38679(19) 0.0170(6) Uani 1 1 d .
H10 H 0.3191 -0.2133 0.4000 0.020 Uiso 1 1 calc R
C33A C 1.1816(3) 0.47418(18) 0.4852(2) 0.0190(6) Uani 1 1 d .
H33A H 1.1626 0.4346 0.5196 0.023 Uiso 1 1 calc R
C23 C 0.2559(3) 0.2691(2) 0.3540(2) 0.0217(7) Uani 1 1 d .
H23 H 0.1998 0.3050 0.3195 0.026 Uiso 1 1 calc R
C26A C 1.1252(3) 0.82553(17) 0.08023(19) 0.0174(6) Uani 1 1 d .
H26A H 1.1160 0.8647 0.0395 0.021 Uiso 1 1 calc R
C32A C 1.3096(3) 0.50926(18) 0.5041(2) 0.0193(6) Uani 1 1 d .
H32A H 1.3742 0.4938 0.5518 0.023 Uiso 1 1 calc R
C17 C 0.1505(3) 0.20523(18) 0.1490(2) 0.0187(6) Uani 1 1 d .
H17 H 0.0705 0.2324 0.1388 0.022 Uiso 1 1 calc R
C31 C -0.3372(3) 0.06587(18) 0.04803(19) 0.0167(6) Uani 1 1 d .
H31 H -0.4206 0.0892 0.0359 0.020 Uiso 1 1 calc R
C25 C -0.0141(3) 0.28360(17) 0.41297(19) 0.0163(6) Uani 1 1 d .
H25 H 0.0686 0.2939 0.4492 0.020 Uiso 1 1 calc R
C19A C 0.7099(3) 0.64483(18) 0.07361(19) 0.0162(6) Uani 1 1 d .
H19A H 0.7427 0.5972 0.0598 0.019 Uiso 1 1 calc R
C32 C -0.3092(3) 0.00914(18) -0.0042(2) 0.0193(6) Uani 1 1 d .
H32 H -0.3737 -0.0064 -0.0519 0.023 Uiso 1 1 calc R
C31A C 1.3372(3) 0.56558(18) 0.4521(2) 0.0173(6) Uani 1 1 d .
H31A H 1.4207 0.5888 0.4642 0.021 Uiso 1 1 calc R
C15A C 0.6262(3) 0.69694(19) 0.36418(19) 0.0198(7) Uani 1 1 d .
H15A H 0.5560 0.7182 0.3824 0.024 Uiso 1 1 calc R
C17A C 0.8500(3) 0.70552(18) 0.3514(2) 0.0180(6) Uani 1 1 d .
H17A H 0.9300 0.7327 0.3619 0.022 Uiso 1 1 calc R
C2A C 1.1723(3) 0.53313(19) 0.08904(19) 0.0202(7) Uani 1 1 d .
H2A H 1.1000 0.5563 0.0516 0.024 Uiso 1 1 calc R
C6A C 1.2656(3) 0.46394(18) 0.2188(2) 0.0177(6) Uani 1 1 d .
H6A H 1.2555 0.4404 0.2682 0.021 Uiso 1 1 calc R
C6 C -0.2653(3) -0.03650(18) 0.2813(2) 0.0180(6) Uani 1 1 d .
H6 H -0.2551 -0.0604 0.2321 0.022 Uiso 1 1 calc R
C5A C 1.3884(3) 0.46483(19) 0.2006(2) 0.0205(7) Uani 1 1 d .
H5A H 1.4609 0.4417 0.2379 0.025 Uiso 1 1 calc R
C20A C 0.5762(3) 0.6638(2) 0.0414(2) 0.0212(7) Uani 1 1 d .
H20A H 0.5203 0.6288 0.0055 0.025 Uiso 1 1 calc R
C4 C -0.4039(3) -0.00016(19) 0.3728(2) 0.0202(7) Uani 1 1 d .
H4 H -0.4870 0.0011 0.3843 0.024 Uiso 1 1 calc R
C20 C 0.4234(3) 0.16341(19) 0.4586(2) 0.0213(7) Uani 1 1 d .
H20 H 0.4792 0.1283 0.4943 0.026 Uiso 1 1 calc R
C19 C 0.2901(3) 0.14504(18) 0.42653(19) 0.0169(6) Uani 1 1 d .
H19 H 0.2570 0.0975 0.4404 0.020 Uiso 1 1 calc R
C3A C 1.2958(3) 0.5331(2) 0.0715(2) 0.0214(7) Uani 1 1 d .
H3A H 1.3056 0.5557 0.0216 0.026 Uiso 1 1 calc R
C16 C 0.2514(3) 0.23688(19) 0.1210(2) 0.0212(7) Uani 1 1 d .
H16 H 0.2398 0.2845 0.0922 0.025 Uiso 1 1 calc R
C3 C -0.2953(3) 0.0333(2) 0.4289(2) 0.0214(7) Uani 1 1 d .
H3 H -0.3050 0.0559 0.4789 0.026 Uiso 1 1 calc R
C16A C 0.7489(3) 0.73695(18) 0.3790(2) 0.0201(7) Uani 1 1 d .
H16A H 0.7602 0.7847 0.4077 0.024 Uiso 1 1 calc R
C2 C -0.1723(3) 0.03331(19) 0.4109(2) 0.0200(7) Uani 1 1 d .
H2 H -0.0998 0.0565 0.4482 0.024 Uiso 1 1 calc R
C5 C -0.3881(3) -0.03549(19) 0.2997(2) 0.0220(7) Uani 1 1 d .
H5 H -0.4606 -0.0588 0.2625 0.026 Uiso 1 1 calc R
C21 C 0.4734(3) 0.2334(2) 0.4377(2) 0.0234(7) Uani 1 1 d .
H21 H 0.5631 0.2449 0.4581 0.028 Uiso 1 1 calc R
C21A C 0.5264(3) 0.7335(2) 0.0622(2) 0.0253(7) Uani 1 1 d .
H21A H 0.4368 0.7451 0.0418 0.030 Uiso 1 1 calc R
C22A C 0.6109(3) 0.7869(2) 0.1138(2) 0.0274(8) Uani 1 1 d .
H22A H 0.5779 0.8347 0.1269 0.033 Uiso 1 1 calc R
C22 C 0.3890(4) 0.2868(2) 0.3858(2) 0.0276(8) Uani 1 1 d .
H22 H 0.4222 0.3345 0.3726 0.033 Uiso 1 1 calc R

loop_
_atom_site_aniso_label
_atom_site_aniso_U_11
_atom_site_aniso_U_22
_atom_site_aniso_U_33
_atom_site_aniso_U_23
_atom_site_aniso_U_13
_atom_site_aniso_U_12
W1 0.00858(7) 0.01229(6) 0.01412(6) 0.00020(4) 0.00315(4) 0.00005(4)
W2 0.00862(7) 0.01227(6) 0.01405(6) -0.00056(4) 0.00307(4) -0.00101(4)
N6 0.0081(12) 0.0167(12) 0.0148(12) -0.0005(9) 0.0013(10) -0.0005(9)
N5 0.0099(12) 0.0130(11) 0.0155(12) 0.0002(9) 0.0038(10) 0.0008(9)
N5A 0.0084(12) 0.0131(11) 0.0160(12) -0.0016(9) 0.0044(10) -0.0017(9)
N6A 0.0090(12) 0.0154(12) 0.0163(12) 0.0000(9) 0.0024(10) 0.0000(9)
C30A 0.0090(14) 0.0157(14) 0.0157(14) -0.0024(11) 0.0021(11) -0.0009(11)
N1A 0.0058(12) 0.0152(12) 0.0152(12) -0.0009(9) 0.0024(9) -0.0017(9)
C30 0.0086(14) 0.0142(13) 0.0166(14) 0.0048(11) 0.0021(11) 0.0002(11)
N1 0.0075(12) 0.0161(12) 0.0155(12) -0.0005(9) 0.0045(10) -0.0004(9)
N4 0.0115(13) 0.0162(12) 0.0136(12) -0.0014(9) 0.0028(10) -0.0005(10)
N3A 0.0099(13) 0.0165(12) 0.0169(12) -0.0008(10) 0.0054(10) -0.0005(9)
N4A 0.0102(13) 0.0159(12) 0.0122(12) 0.0000(9) 0.0029(10) -0.0007(9)
N3 0.0116(13) 0.0157(12) 0.0139(12) -0.0002(9) 0.0042(10) 0.0002(9)
N8A 0.0099(12) 0.0141(12) 0.0146(12) 0.0012(9) 0.0024(10) -0.0021(9)
N2A 0.0093(12) 0.0142(11) 0.0118(11) 0.0004(9) 0.0035(9) -0.0011(9)
N2 0.0074(12) 0.0149(12) 0.0144(12) -0.0024(9) 0.0033(9) -0.0024(9)
N7A 0.0093(12) 0.0145(12) 0.0128(12) -0.0010(9) 0.0022(9) 0.0008(9)
C13 0.0101(14) 0.0157(14) 0.0129(13) -0.0032(11) 0.0025(11) -0.0021(11)
C24A 0.0102(14) 0.0136(13) 0.0160(14) -0.0019(11) 0.0045(11) -0.0001(11)
N8 0.0093(12) 0.0139(12) 0.0164(12) -0.0011(9) 0.0042(10) 0.0007(9)
N7 0.0103(13) 0.0144(12) 0.0130(12) 0.0004(9) 0.0044(10) -0.0008(9)
C24 0.0123(15) 0.0125(13) 0.0161(14) 0.0028(11) 0.0051(12) -0.0013(11)
C13A 0.0096(14) 0.0165(14) 0.0138(14) 0.0030(11) 0.0034(11) 0.0000(11)
C7A 0.0095(14) 0.0126(13) 0.0135(14) 0.0029(10) 0.0012(11) -0.0011(11)
C29A 0.0111(14) 0.0117(13) 0.0129(13) -0.0014(10) 0.0028(11) -0.0004(11)
C14 0.0125(15) 0.0218(15) 0.0177(15) -0.0009(12) 0.0063(12) 0.0007(12)
C29 0.0115(15) 0.0153(14) 0.0151(14) 0.0008(11) 0.0058(11) -0.0021(11)
C18 0.0095(15) 0.0207(15) 0.0137(14) -0.0043(11) 0.0040(11) 0.0013(11)
C14A 0.0099(15) 0.0221(15) 0.0152(14) 0.0018(11) 0.0039(11) 0.0006(11)
C18A 0.0111(15) 0.0165(14) 0.0136(14) 0.0017(11) 0.0031(11) 0.0016(11)
C12A 0.0130(15) 0.0127(13) 0.0135(14) 0.0019(11) 0.0015(11) 0.0005(11)
C8 0.0113(15) 0.0169(14) 0.0173(15) 0.0002(11) 0.0027(12) -0.0025(11)
C12 0.0119(15) 0.0140(13) 0.0138(14) -0.0035(11) 0.0026(11) -0.0024(11)
C9A 0.0179(17) 0.0138(14) 0.0183(15) -0.0028(11) -0.0008(12) 0.0014(12)
C11 0.0101(15) 0.0145(14) 0.0173(14) -0.0017(11) 0.0018(11) 0.0006(11)
C8A 0.0116(15) 0.0151(14) 0.0189(15) -0.0011(11) 0.0017(12) 0.0028(11)
C23A 0.0160(17) 0.0228(16) 0.0240(17) -0.0059(13) -0.0003(13) 0.0045(13)
C7 0.0124(15) 0.0156(14) 0.0114(13) -0.0041(11) 0.0011(11) -0.0025(11)
C1A 0.0100(15) 0.0135(13) 0.0175(14) -0.0030(11) 0.0057(11) -0.0025(11)
C28A 0.0113(15) 0.0192(15) 0.0175(15) -0.0014(12) 0.0046(12) -0.0012(12)
C1 0.0092(14) 0.0135(13) 0.0165(14) 0.0016(11) 0.0053(11) 0.0006(11)
C25A 0.0149(16) 0.0155(14) 0.0178(15) -0.0019(11) 0.0051(12) 0.0016(11)
C27A 0.0175(16) 0.0154(14) 0.0233(16) -0.0023(12) 0.0099(13) -0.0035(12)
C34 0.0138(16) 0.0152(14) 0.0202(15) 0.0000(11) 0.0065(12) 0.0006(11)
C33 0.0218(17) 0.0169(15) 0.0199(15) -0.0042(12) 0.0066(13) -0.0001(12)
C34A 0.0147(16) 0.0155(14) 0.0183(15) 0.0005(11) 0.0055(12) -0.0027(11)
C10A 0.0151(16) 0.0160(14) 0.0190(15) 0.0013(12) -0.0006(12) -0.0019(12)
C11A 0.0095(14) 0.0172(14) 0.0171(14) 0.0035(11) 0.0024(11) -0.0002(11)
C4A 0.0093(15) 0.0264(17) 0.0276(17) -0.0009(13) 0.0095(13) -0.0009(12)
C15 0.0150(16) 0.0264(17) 0.0175(15) 0.0008(12) 0.0079(12) -0.0059(13)
C26 0.0207(17) 0.0136(14) 0.0177(15) -0.0028(11) 0.0094(13) -0.0011(12)
C9 0.0185(17) 0.0130(14) 0.0198(15) 0.0019(11) 0.0010(13) -0.0030(12)
C27 0.0160(16) 0.0179(15) 0.0205(15) 0.0016(12) 0.0091(13) 0.0034(12)
C28 0.0109(15) 0.0190(15) 0.0182(15) 0.0022(12) 0.0047(12) -0.0008(12)
C10 0.0151(16) 0.0130(14) 0.0202(15) -0.0002(11) -0.0004(12) 0.0021(11)
C33A 0.0207(17) 0.0193(15) 0.0184(15) 0.0041(12) 0.0076(13) 0.0010(12)
C23 0.0154(17) 0.0258(17) 0.0221(16) 0.0031(13) 0.0015(13) -0.0033(13)
C26A 0.0218(17) 0.0146(14) 0.0180(15) 0.0024(11) 0.0093(13) 0.0007(12)
C32A 0.0173(17) 0.0209(15) 0.0185(15) 0.0030(12) 0.0022(13) 0.0046(12)
C17 0.0145(16) 0.0200(15) 0.0214(16) 0.0042(12) 0.0042(13) 0.0010(12)
C31 0.0114(15) 0.0208(15) 0.0174(15) -0.0006(12) 0.0025(12) -0.0032(12)
C25 0.0162(16) 0.0157(14) 0.0178(15) -0.0001(11) 0.0056(12) -0.0036(12)
C19A 0.0146(16) 0.0174(14) 0.0162(14) 0.0034(11) 0.0033(12) 0.0006(12)
C32 0.0180(16) 0.0212(15) 0.0162(15) -0.0012(12) -0.0002(12) -0.0061(12)
C31A 0.0082(14) 0.0207(15) 0.0216(16) -0.0016(12) 0.0012(12) 0.0000(11)
C15A 0.0157(16) 0.0279(17) 0.0178(15) -0.0017(13) 0.0079(13) 0.0056(13)
C17A 0.0163(16) 0.0198(15) 0.0175(15) -0.0039(12) 0.0034(12) -0.0032(12)
C2A 0.0177(17) 0.0278(17) 0.0144(15) 0.0040(12) 0.0024(12) 0.0026(13)
C6A 0.0154(16) 0.0199(15) 0.0190(15) 0.0036(12) 0.0065(13) 0.0028(12)
C6 0.0164(16) 0.0191(15) 0.0186(15) -0.0045(12) 0.0049(13) -0.0039(12)
C5A 0.0106(15) 0.0274(17) 0.0228(16) 0.0016(13) 0.0028(13) 0.0039(12)
C20A 0.0126(16) 0.0280(17) 0.0201(16) 0.0018(13) -0.0013(13) -0.0067(13)
C4 0.0124(16) 0.0242(16) 0.0259(17) -0.0006(13) 0.0084(13) -0.0013(12)
C20 0.0152(17) 0.0271(17) 0.0191(16) -0.0026(13) -0.0004(13) 0.0054(13)
C19 0.0141(16) 0.0179(14) 0.0185(15) -0.0023(12) 0.0038(12) 0.0005(12)
C3A 0.0167(17) 0.0318(18) 0.0185(16) 0.0058(13) 0.0094(13) 0.0014(13)
C16 0.0229(18) 0.0197(15) 0.0204(16) 0.0061(12) 0.0046(13) -0.0025(13)
C3 0.0162(17) 0.0315(18) 0.0196(16) -0.0069(13) 0.0104(13) -0.0027(13)
C16A 0.0222(18) 0.0185(15) 0.0196(16) -0.0054(12) 0.0055(13) -0.0018(13)
C2 0.0140(16) 0.0284(17) 0.0172(15) -0.0034(13) 0.0033(12) -0.0033(13)
C5 0.0152(17) 0.0246(16) 0.0261(17) -0.0029(13) 0.0048(13) -0.0069(13)
C21 0.0101(16) 0.039(2) 0.0197(16) 0.0036(14) 0.0015(13) -0.0030(14)
C21A 0.0108(16) 0.042(2) 0.0220(17) -0.0017(15) 0.0023(13) 0.0044(14)
C22A 0.0176(18) 0.0342(19) 0.0278(18) -0.0072(15) 0.0010(14) 0.0105(14)
C22 0.0174(18) 0.035(2) 0.0273(18) 0.0084(15) 0.0006(14) -0.0104(15)

loop_
_atom_type_symbol
_atom_type_description
_atom_type_scat_dispersion_real
_atom_type_scat_dispersion_imag
_atom_type_scat_source
C C 0.0030 0.0020 'International Tables Vol C Tables 4.2.6.8 and 6.1.1.4'
H H 0.0000 0.0000 'International Tables Vol C Tables 4.2.6.8 and 6.1.1.4'
N N 0.0060 0.0030 'International Tables Vol C Tables 4.2.6.8 and 6.1.1.4'
W W -0.8490 6.8720 'International Tables Vol C Tables 4.2.6.8 and 6.1.1.4'

loop_
_geom_angle_atom_site_label_1
_geom_angle_atom_site_label_2
_geom_angle_atom_site_label_3
_geom_angle
N1 W1 N8 103.47(10)
N1 W1 N7 96.58(10)
N8 W1 N7 76.08(10)
N1 W1 N2 75.94(10)
N8 W1 N2 106.39(10)
N7 W1 N2 172.45(9)
N1 W1 N5 94.28(10)
N8 W1 N5 145.05(10)
N7 W1 N5 72.11(10)
N2 W1 N5 107.03(9)
N1 W1 N4 146.98(10)
N8 W1 N4 87.46(10)
N7 W1 N4 116.37(10)
N2 W1 N4 71.07(10)
N5 W1 N4 93.84(10)
N1A W2 N8A 103.53(10)
N1A W2 N7A 96.55(10)
N8A W2 N7A 76.14(10)
N1A W2 N2A 75.87(10)
N8A W2 N2A 106.41(10)
N7A W2 N2A 172.34(9)
N1A W2 N5A 94.44(10)
N8A W2 N5A 144.95(9)
N7A W2 N5A 72.05(10)
N2A W2 N5A 107.06(9)
N1A W2 N4A 146.89(10)
N8A W2 N4A 87.44(10)
N7A W2 N4A 116.48(9)
N2A W2 N4A 71.06(9)
N5A W2 N4A 93.71(10)
C30 N6 N7 107.5(2)
C34 N5 C30 118.1(2)
C34 N5 W1 125.7(2)
C30 N5 W1 115.63(19)
C34A N5A C30A 118.1(2)
C34A N5A W2 125.4(2)
C30A N5A W2 115.81(19)
C30A N6A N7A 108.0(2)
N6A C30A N5A 118.5(3)
N6A C30A C31A 121.3(3)
N5A C30A C31A 120.2(3)
C7A N1A C1A 117.8(2)
C7A N1A W2 119.50(19)
C1A N1A W2 122.70(18)
N6 C30 N5 118.9(3)
N6 C30 C31 121.0(3)
N5 C30 C31 120.1(3)
C7 N1 C1 118.1(2)
C7 N1 W1 119.19(19)
C1 N1 W1 122.73(19)
C17 N4 C13 117.3(3)
C17 N4 W1 125.4(2)
C13 N4 W1 116.85(19)
C13A N3A N2A 108.7(2)
C17A N4A C13A 117.0(3)
C17A N4A W2 125.4(2)
C13A N4A W2 117.18(19)
C13 N3 N2 108.5(2)
C24A N8A C18A 118.1(2)
C24A N8A W2 118.6(2)
C18A N8A W2 122.73(19)
N3A N2A C12A 115.0(2)
N3A N2A W2 125.56(18)
C12A N2A W2 119.36(19)
N3 N2 C12 115.0(2)
N3 N2 W1 125.65(19)
C12 N2 W1 119.28(19)
N6A N7A C29A 116.2(2)
N6A N7A W2 125.02(19)
C29A N7A W2 118.66(19)
N3 C13 N4 117.5(3)
N3 C13 C14 122.0(3)
N4 C13 C14 120.5(3)
C25A C24A N8A 127.0(3)
C25A C24A C29A 119.5(3)
N8A C24A C29A 113.5(3)
C24 N8 C18 118.4(2)
C24 N8 W1 118.14(19)
C18 N8 W1 122.85(19)
N6 N7 C29 115.6(2)
N6 N7 W1 125.16(18)
C29 N7 W1 119.12(19)
N8 C24 C29 114.3(3)
N8 C24 C25 126.2(3)
C29 C24 C25 119.5(3)
N3A C13A N4A 117.1(3)
N3A C13A C14A 122.1(3)
N4A C13A C14A 120.8(3)
C8A C7A C12A 119.4(3)
C8A C7A N1A 126.8(3)
C12A C7A N1A 113.8(3)
C28A C29A N7A 127.4(3)
C28A C29A C24A 120.8(3)
N7A C29A C24A 111.8(3)
C15 C14 C13 120.3(3)
C28 C29 C24 121.3(3)
C28 C29 N7 127.6(3)
C24 C29 N7 111.1(3)
C23 C18 C19 119.7(3)
C23 C18 N8 120.3(3)
C19 C18 N8 119.8(3)
C15A C14A C13A 120.4(3)
C19A C18A C23A 119.7(3)
C19A C18A N8A 120.1(3)
C23A C18A N8A 120.1(3)
C11A C12A C7A 121.6(3)
C11A C12A N2A 126.9(3)
C7A C12A N2A 111.4(3)
C7 C8 C9 117.8(3)
C11 C12 C7 121.8(3)
C11 C12 N2 126.7(3)
C7 C12 N2 111.5(3)
C10A C9A C8A 120.8(3)
C12 C11 C10 118.3(3)
C7A C8A C9A 118.7(3)
C22A C23A C18A 120.0(3)
C12 C7 C8 119.8(3)
C12 C7 N1 114.1(3)
C8 C7 N1 126.1(3)
C2A C1A C6A 120.2(3)
C2A C1A N1A 119.8(3)
C6A C1A N1A 119.9(3)
C27A C28A C29A 119.0(3)
C2 C1 C6 120.3(3)
C2 C1 N1 119.7(3)
C6 C1 N1 119.9(3)
C26A C25A C24A 119.5(3)
C28A C27A C26A 120.5(3)
C33 C34 N5 123.1(3)
C34 C33 C32 119.2(3)
C33A C34A N5A 122.6(3)
C9A C10A C11A 121.1(3)
C10A C11A C12A 118.4(3)
C3A C4A C5A 119.4(3)
C14 C15 C16 119.1(3)
C27 C26 C25 121.5(3)
C10 C9 C8 121.6(3)
C26 C27 C28 120.1(3)
C29 C28 C27 119.0(3)
C9 C10 C11 120.6(3)
C34A C33A C32A 119.5(3)
C22 C23 C18 119.9(3)
C25A C26A C27A 120.8(3)
C31A C32A C33A 119.7(3)
C16 C17 N4 123.2(3)
C32 C31 C30 119.5(3)
C26 C25 C24 118.6(3)
C18A C19A C20A 119.6(3)
C31 C32 C33 119.9(3)
C32A C31A C30A 119.8(3)
C14A C15A C16A 119.0(3)
C16A C17A N4A 123.0(3)
C1A C2A C3A 119.6(3)
C5A C6A C1A 119.5(3)
C5 C6 C1 119.3(3)
C6A C5A C4A 120.5(3)
C21A C20A C19A 120.7(3)
C3 C4 C5 119.6(3)
C21 C20 C19 120.4(3)
C20 C19 C18 120.0(3)
C4A C3A C2A 120.8(3)
C17 C16 C15 119.5(3)
C4 C3 C2 120.3(3)
C17A C16A C15A 119.8(3)
C1 C2 C3 119.9(3)
C4 C5 C6 120.7(3)
C20 C21 C22 119.7(3)
C20A C21A C22A 119.6(3)
C23A C22A C21A 120.4(3)
C23 C22 C21 120.3(3)

loop_
_geom_bond_atom_site_label_1
_geom_bond_atom_site_label_2
_geom_bond_distance
W1 N1 1.997(2)
W1 N8 2.014(2)
W1 N7 2.018(2)
W1 N2 2.034(2)
W1 N5 2.079(2)
W1 N4 2.095(3)
W2 N1A 1.996(2)
W2 N8A 2.014(2)
W2 N7A 2.024(2)
W2 N2A 2.035(2)
W2 N5A 2.079(2)
W2 N4A 2.089(2)
N6 C30 1.320(4)
N6 N7 1.373(3)
N5 C34 1.371(4)
N5 C30 1.398(4)
N5A C34A 1.379(4)
N5A C30A 1.397(4)
N6A C30A 1.325(4)
N6A N7A 1.363(3)
C30A C31A 1.425(4)
N1A C7A 1.404(4)
N1A C1A 1.438(4)
C30 C31 1.424(4)
N1 C7 1.406(4)
N1 C1 1.436(4)
N4 C17 1.374(4)
N4 C13 1.392(4)
N3A C13A 1.325(4)
N3A N2A 1.359(3)
N4A C17A 1.382(4)
N4A C13A 1.394(4)
N3 C13 1.324(4)
N3 N2 1.361(3)
N8A C24A 1.402(4)
N8A C18A 1.432(4)
N2A C12A 1.406(4)
N2 C12 1.408(4)
N7A C29A 1.408(4)
C13 C14 1.418(4)
C24A C25A 1.390(4)
C24A C29A 1.407(4)
N8 C24 1.399(4)
N8 C18 1.428(4)
N7 C29 1.408(4)
C24 C29 1.402(4)
C24 C25 1.401(4)
C13A C14A 1.413(4)
C7A C8A 1.393(4)
C7A C12A 1.398(4)
C29A C28A 1.390(4)
C14 C15 1.356(4)
C29 C28 1.385(4)
C18 C23 1.390(4)
C18 C19 1.392(4)
C14A C15A 1.354(4)
C18A C19A 1.385(4)
C18A C23A 1.397(4)
C12A C11A 1.384(4)
C8 C7 1.401(4)
C8 C9 1.407(4)
C12 C11 1.385(4)
C12 C7 1.391(4)
C9A C10A 1.376(5)
C9A C8A 1.402(4)
C11 C10 1.394(4)
C23A C22A 1.379(5)
C1A C2A 1.383(4)
C1A C6A 1.393(4)
C28A C27A 1.382(4)
C1 C2 1.384(4)
C1 C6 1.391(4)
C25A C26A 1.385(4)
C27A C26A 1.391(4)
C34 C33 1.359(4)
C33 C32 1.415(5)
C34A C33A 1.360(4)
C10A C11A 1.385(4)
C4A C3A 1.377(4)
C4A C5A 1.391(4)
C15 C16 1.411(5)
C26 C27 1.388(4)
C26 C25 1.391(4)
C9 C10 1.374(5)
C27 C28 1.391(4)
C33A C32A 1.422(4)
C23 C22 1.386(5)
C32A C31A 1.360(4)
C17 C16 1.359(5)
C31 C32 1.367(4)
C19A C20A 1.397(4)
C15A C16A 1.413(4)
C17A C16A 1.356(5)
C2A C3A 1.387(5)
C6A C5A 1.384(4)
C6 C5 1.386(5)
C20A C21A 1.372(5)
C4 C3 1.386(4)
C4 C5 1.384(4)
C20 C21 1.378(5)
C20 C19 1.390(4)
C3 C2 1.385(4)
C21 C22 1.394(5)
C21A C22A 1.391(5)
